data_4068792
loop_
_publ_author_name
'Shishkov, Igor V.'
'Rominger, Frank'
'Hofmann, Peter'

_publ_section_title
;
 New Structural Motifs of Lithium N-Heterocyclic Carbene Complexes with
 Bis(3-tert-butylimidazol-2-ylidene)dialkylborate Ligands&#x2020;
;
_journal_issue 12
_journal_name_full Organometallics
_journal_page_first 3532
_journal_paper_doi 10.1021/om801097f
_journal_volume 28
_journal_year 2009
_chemical_formula_sum 'C30 H42 B Li N4 O'
_chemical_formula_weight 492.43
_chemical_name_common 'in paper 4a'
_chemical_name_systematic
;
 ?
;
_space_group_IT_number 14
_symmetry_cell_setting monoclinic
_symmetry_space_group_name_Hall '-P 2ybc'
_symmetry_space_group_name_H-M 'P 1 21/c 1'
_atom_sites_solution_hydrogens geom
_atom_sites_solution_primary direct
_atom_sites_solution_secondary difmap
_audit_creation_method SHELXL-97
_cell_angle_alpha 90.00
_cell_angle_beta 93.1900(10)
_cell_angle_gamma 90.00
_cell_formula_units_Z 8
_cell_length_a 18.5920(8)
_cell_length_b 16.6504(7)
_cell_length_c 19.6531(9)
_cell_measurement_temperature 200(2)
_cell_volume 6074.5(5)
_computing_cell_refinement 'Bruker SMART'
_computing_data_collection 'Bruker SMART'
_computing_data_reduction 'Bruker SHELXTL'
_computing_molecular_graphics 'Bruker SHELXTL'
_computing_publication_material 'Bruker SHELXTL'
_computing_structure_refinement 'SHELXL-97 (Sheldrick, 1997)'
_computing_structure_solution 'SHELXS-97 (Sheldrick, 1990)'
_diffrn_ambient_temperature 200(2)
_diffrn_measured_fraction_theta_full 0.999
_diffrn_measured_fraction_theta_max 0.999
_diffrn_measurement_device_type 'CCD area detector'
_diffrn_measurement_method 'phi and omega scans'
_diffrn_radiation_monochromator graphite
_diffrn_radiation_source 'fine-focus sealed tube'
_diffrn_radiation_type MoK\a
_diffrn_radiation_wavelength 0.71073
_diffrn_reflns_av_R_equivalents 0.1031
_diffrn_reflns_av_sigmaI/netI 0.0765
_diffrn_reflns_limit_h_max 17
_diffrn_reflns_limit_h_min -17
_diffrn_reflns_limit_k_max 15
_diffrn_reflns_limit_k_min -15
_diffrn_reflns_limit_l_max 18
_diffrn_reflns_limit_l_min -18
_diffrn_reflns_number 30297
_diffrn_reflns_theta_full 19.79
_diffrn_reflns_theta_max 19.79
_diffrn_reflns_theta_min 1.10
_exptl_absorpt_coefficient_mu 0.065
_exptl_absorpt_correction_T_max 0.9885
_exptl_absorpt_correction_T_min 0.9746
_exptl_absorpt_correction_type multi-scan
_exptl_absorpt_process_details 'Blessing, Acta Cryst. (1995) A51 33-38.'
_exptl_crystal_colour colorless
_exptl_crystal_density_diffrn 1.077
_exptl_crystal_density_method 'not measured'
_exptl_crystal_description polyhedron
_exptl_crystal_F_000 2128
_exptl_crystal_size_max 0.40
_exptl_crystal_size_mid 0.30
_exptl_crystal_size_min 0.18
_refine_diff_density_max 0.357
_refine_diff_density_min -0.183
_refine_diff_density_rms 0.041
_refine_ls_extinction_method none
_refine_ls_goodness_of_fit_ref 1.022
_refine_ls_hydrogen_treatment constr
_refine_ls_matrix_type full
_refine_ls_number_parameters 716
_refine_ls_number_reflns 5508
_refine_ls_number_restraints 33
_refine_ls_restrained_S_all 1.028
_refine_ls_R_factor_all 0.1242
_refine_ls_R_factor_gt 0.0589
_refine_ls_shift/su_max 0.001
_refine_ls_shift/su_mean 0.000
_refine_ls_structure_factor_coef Fsqd
_refine_ls_weighting_details 'calc w=1/[\s^2^(Fo^2^)+(0.0730P)^2^+3.8546P] where P=(Fo^2^+2Fc^2^)/3'
_refine_ls_weighting_scheme calc
_refine_ls_wR_factor_gt 0.1318
_refine_ls_wR_factor_ref 0.1684
_reflns_number_gt 3186
_reflns_number_total 5508
_reflns_threshold_expression >2sigma(I)
_cod_data_source_file om801097f_si_002.cif
_cod_data_source_block ivsh18
_cod_depositor_comments
;
The following automatic conversions were performed:

'_symmetry_cell_setting' value 'Monoclinic' changed to 'monoclinic'
according to /home/saulius/struct/CIF-dictionaries/cif_core.dic
dictionary named 'cif_core.dic' version 2.4.2 from 2011-04-26.

Automatic conversion script
Id: cif_fix_values 1715 2011-07-08 13:25:40Z adriana 
;
_cod_original_sg_symbol_H-M P2(1)/c
_cod_database_code 4068792

loop_
_symmetry_equiv_pos_as_xyz
'x, y, z'
'-x, y+1/2, -z+1/2'
'-x, -y, -z'
'x, -y-1/2, z-1/2'

loop_
_atom_site_label
_atom_site_type_symbol
_atom_site_fract_x
_atom_site_fract_y
_atom_site_fract_z
_atom_site_U_iso_or_equiv
_atom_site_adp_type
_atom_site_occupancy
_atom_site_symmetry_multiplicity
_atom_site_calc_flag
_atom_site_refinement_flags
_atom_site_disorder_assembly
_atom_site_disorder_group
Li1_1 Li 0.7613(5) 0.7508(6) 0.0064(5) 0.061(3) Uani 1 1 d . . .
C1_1 C 0.8291(3) 0.8506(3) 0.0017(3) 0.0435(15) Uani 1 1 d . A .
N2_1 N 0.8499(2) 0.8788(3) 0.0652(2) 0.0404(11) Uani 1 1 d . . .
C3_1 C 0.8915(3) 0.9467(3) 0.0595(3) 0.0546(16) Uani 1 1 d . A .
H3_1 H 0.9113 0.9784 0.0962 0.066 Uiso 1 1 calc R . .
C4_1 C 0.8991(3) 0.9600(4) -0.0070(4) 0.0627(18) Uani 1 1 d . . .
H4_1 H 0.9257 1.0023 -0.0261 0.075 Uiso 1 1 calc R A .
N5_1 N 0.8614(2) 0.9015(3) -0.0424(2) 0.0506(12) Uani 1 1 d . A .
C6_1 C 0.8552(3) 0.8967(4) -0.1176(3) 0.0641(18) Uani 1 1 d . . .
C7_1 C 0.7994(5) 0.9515(6) -0.1438(4) 0.194(6) Uani 1 1 d . A .
H7A_1 H 0.7533 0.9369 -0.1254 0.290 Uiso 1 1 calc R . .
H7B_1 H 0.7952 0.9481 -0.1937 0.290 Uiso 1 1 calc R . .
H7C_1 H 0.8121 1.0066 -0.1302 0.290 Uiso 1 1 calc R . .
C8_1 C 0.8372(5) 0.8105(5) -0.1388(3) 0.128(3) Uani 1 1 d . A .
H8A_1 H 0.8756 0.7746 -0.1211 0.192 Uiso 1 1 calc R . .
H8B_1 H 0.8332 0.8070 -0.1887 0.192 Uiso 1 1 calc R . .
H8C_1 H 0.7914 0.7947 -0.1204 0.192 Uiso 1 1 calc R . .
C9_1 C 0.9278(4) 0.9129(5) -0.1451(3) 0.121(3) Uani 1 1 d . A .
H9A_1 H 0.9414 0.9690 -0.1361 0.181 Uiso 1 1 calc R . .
H9B_1 H 0.9255 0.9032 -0.1943 0.181 Uiso 1 1 calc R . .
H9C_1 H 0.9638 0.8773 -0.1228 0.181 Uiso 1 1 calc R . .
B10_1 B 0.8251(3) 0.8380(4) 0.1336(3) 0.0437(18) Uani 1 1 d . A .
C11_1 C 0.8211(3) 0.6931(3) 0.0840(3) 0.0412(14) Uani 1 1 d . A .
N12_1 N 0.8486(2) 0.7465(2) 0.1320(2) 0.0382(11) Uani 1 1 d . . .
C13_1 C 0.8953(3) 0.7068(4) 0.1776(3) 0.0480(15) Uani 1 1 d . A .
H13_1 H 0.9210 0.7304 0.2156 0.058 Uiso 1 1 calc R . .
C14_1 C 0.8983(3) 0.6298(4) 0.1594(3) 0.0506(16) Uani 1 1 d . . .
H14_1 H 0.9264 0.5888 0.1814 0.061 Uiso 1 1 calc R A .
N15_1 N 0.8525(2) 0.6216(3) 0.1020(2) 0.0415(11) Uani 1 1 d . A .
C16_1 C 0.8403(3) 0.5448(3) 0.0645(3) 0.0491(15) Uani 1 1 d . . .
C17_1 C 0.9033(4) 0.5302(4) 0.0211(3) 0.093(2) Uani 1 1 d . A .
H17A_1 H 0.9049 0.5724 -0.0135 0.139 Uiso 1 1 calc R . .
H17B_1 H 0.8978 0.4778 -0.0013 0.139 Uiso 1 1 calc R . .
H17C_1 H 0.9480 0.5309 0.0499 0.139 Uiso 1 1 calc R . .
C18_1 C 0.7715(4) 0.5483(4) 0.0218(4) 0.131(4) Uani 1 1 d . A .
H18A_1 H 0.7322 0.5642 0.0501 0.197 Uiso 1 1 calc R . .
H18B_1 H 0.7611 0.4953 0.0020 0.197 Uiso 1 1 calc R . .
H18C_1 H 0.7760 0.5876 -0.0148 0.197 Uiso 1 1 calc R . .
C19_1 C 0.8366(4) 0.4765(4) 0.1162(3) 0.091(2) Uani 1 1 d . A .
H19A_1 H 0.8841 0.4689 0.1394 0.136 Uiso 1 1 calc R . .
H19B_1 H 0.8218 0.4269 0.0925 0.136 Uiso 1 1 calc R . .
H19C_1 H 0.8014 0.4899 0.1497 0.136 Uiso 1 1 calc R . .
C21_1 C 0.8633(3) 0.8819(3) 0.1990(3) 0.0439(15) Uani 1 1 d . . .
C22_1 C 0.8241(3) 0.9144(3) 0.2508(3) 0.0549(16) Uani 1 1 d . A .
H22_1 H 0.7730 0.9122 0.2469 0.066 Uiso 1 1 calc R . .
C23_1 C 0.8579(4) 0.9502(4) 0.3083(3) 0.077(2) Uani 1 1 d . . .
H23_1 H 0.8295 0.9716 0.3428 0.093 Uiso 1 1 calc R A .
C24_1 C 0.9315(5) 0.9548(4) 0.3157(3) 0.084(2) Uani 1 1 d . A .
H24_1 H 0.9543 0.9790 0.3551 0.101 Uiso 1 1 calc R . .
C25_1 C 0.9723(4) 0.9238(4) 0.2652(4) 0.073(2) Uani 1 1 d . . .
H25_1 H 1.0233 0.9271 0.2693 0.088 Uiso 1 1 calc R A .
C26_1 C 0.9384(4) 0.8879(3) 0.2086(3) 0.0601(17) Uani 1 1 d . A .
H26_1 H 0.9673 0.8662 0.1747 0.072 Uiso 1 1 calc R . .
C31_1 C 0.7380(3) 0.8410(3) 0.1342(3) 0.0408(14) Uani 1 1 d . . .
C32_1 C 0.6967(3) 0.9007(3) 0.1017(3) 0.0509(16) Uani 1 1 d . A .
H32_1 H 0.7198 0.9386 0.0743 0.061 Uiso 1 1 calc R . .
C33_1 C 0.6228(4) 0.9071(4) 0.1079(3) 0.0618(17) Uani 1 1 d . . .
H33_1 H 0.5968 0.9486 0.0843 0.074 Uiso 1 1 calc R A .
C34_1 C 0.5876(4) 0.8551(5) 0.1470(4) 0.074(2) Uani 1 1 d . A .
H34_1 H 0.5370 0.8595 0.1505 0.089 Uiso 1 1 calc R . .
C35_1 C 0.6258(4) 0.7960(5) 0.1816(4) 0.085(2) Uani 1 1 d . . .
H35_1 H 0.6019 0.7601 0.2104 0.102 Uiso 1 1 calc R A .
C36_1 C 0.7002(3) 0.7889(4) 0.1746(3) 0.0662(18) Uani 1 1 d . A .
H36_1 H 0.7257 0.7469 0.1981 0.079 Uiso 1 1 calc R . .
O1_1 O 0.6705(2) 0.7337(3) -0.0465(2) 0.0745(12) Uani 1 1 d DU A .
C41_1 C 0.6345(5) 0.8134(5) -0.0613(5) 0.076(3) Uani 0.670(8) 1 d PDU A 1
H41A_1 H 0.5947 0.8199 -0.0304 0.091 Uiso 0.670(8) 1 calc PR A 1
H41B_1 H 0.6699 0.8567 -0.0507 0.091 Uiso 0.670(8) 1 calc PR A 1
C42_1 C 0.6058(9) 0.8236(9) -0.1310(7) 0.105(5) Uani 0.670(8) 1 d PDU A 1
H42A_1 H 0.5831 0.8766 -0.1360 0.157 Uiso 0.670(8) 1 calc PR A 1
H42B_1 H 0.5699 0.7818 -0.1419 0.157 Uiso 0.670(8) 1 calc PR A 1
H42C_1 H 0.6450 0.8194 -0.1621 0.157 Uiso 0.670(8) 1 calc PR A 1
C43_1 C 0.6177(6) 0.6707(6) -0.0345(5) 0.081(3) Uani 0.670(8) 1 d PDU A 1
H43A_1 H 0.6378 0.6178 -0.0462 0.097 Uiso 0.670(8) 1 calc PR A 1
H43B_1 H 0.5737 0.6799 -0.0641 0.097 Uiso 0.670(8) 1 calc PR A 1
C44_1 C 0.5986(8) 0.6707(8) 0.0394(7) 0.080(4) Uani 0.670(8) 1 d PDU A 1
H44A_1 H 0.5632 0.6283 0.0465 0.120 Uiso 0.670(8) 1 calc PR A 1
H44B_1 H 0.5782 0.7229 0.0508 0.120 Uiso 0.670(8) 1 calc PR A 1
H44C_1 H 0.6421 0.6607 0.0686 0.120 Uiso 0.670(8) 1 calc PR A 1
C41B_1 C 0.6149(12) 0.7252(15) 0.0014(12) 0.113(9) Uani 0.330(8) 1 d PDU A 2
H41C_1 H 0.5726 0.7572 -0.0151 0.135 Uiso 0.330(8) 1 calc PR A 2
H41D_1 H 0.6327 0.7481 0.0457 0.135 Uiso 0.330(8) 1 calc PR A 2
C42B_1 C 0.592(3) 0.642(2) 0.012(4) 0.35(5) Uani 0.330(8) 1 d PDU A 2
H42D_1 H 0.5536 0.6419 0.0450 0.520 Uiso 0.330(8) 1 calc PR A 2
H42E_1 H 0.6327 0.6106 0.0306 0.520 Uiso 0.330(8) 1 calc PR A 2
H42F_1 H 0.5732 0.6192 -0.0309 0.520 Uiso 0.330(8) 1 calc PR A 2
C43B_1 C 0.6546(11) 0.710(2) -0.1150(9) 0.192(19) Uani 0.330(8) 1 d PDU A 2
H43C_1 H 0.6298 0.6577 -0.1165 0.230 Uiso 0.330(8) 1 calc PR A 2
H43D_1 H 0.6997 0.7053 -0.1393 0.230 Uiso 0.330(8) 1 calc PR A 2
C44B_1 C 0.607(3) 0.773(3) -0.148(2) 0.32(4) Uani 0.330(8) 1 d PDU A 2
H44D_1 H 0.5927 0.7558 -0.1946 0.487 Uiso 0.330(8) 1 calc PR A 2
H44E_1 H 0.6338 0.8236 -0.1497 0.487 Uiso 0.330(8) 1 calc PR A 2
H44F_1 H 0.5646 0.7800 -0.1218 0.487 Uiso 0.330(8) 1 calc PR A 2
Li1_2 Li 0.7506(5) 0.2698(5) 0.0911(4) 0.050(3) Uani 1 1 d . . .
C1_2 C 0.7961(3) 0.2952(3) -0.0013(3) 0.0398(14) Uani 1 1 d . . .
N2_2 N 0.7491(2) 0.3305(2) -0.0484(2) 0.0377(11) Uani 1 1 d . . .
C3_2 C 0.7860(4) 0.3523(3) -0.1050(3) 0.0524(16) Uani 1 1 d . . .
H3_2 H 0.7656 0.3778 -0.1448 0.063 Uiso 1 1 calc R . .
C4_2 C 0.8553(4) 0.3313(3) -0.0939(3) 0.0540(16) Uani 1 1 d . . .
H4_2 H 0.8929 0.3390 -0.1241 0.065 Uiso 1 1 calc R . .
N5_2 N 0.8612(2) 0.2966(2) -0.0306(2) 0.0418(11) Uani 1 1 d . . .
C6_2 C 0.9269(3) 0.2562(3) -0.0003(3) 0.0544(16) Uani 1 1 d . . .
C7_2 C 0.9077(3) 0.1708(4) 0.0177(4) 0.109(3) Uani 1 1 d . . .
H7A_2 H 0.8923 0.1415 -0.0238 0.164 Uiso 1 1 calc R . .
H7B_2 H 0.8684 0.1713 0.0490 0.164 Uiso 1 1 calc R . .
H7C_2 H 0.9498 0.1442 0.0398 0.164 Uiso 1 1 calc R . .
C8_2 C 0.9504(3) 0.2994(4) 0.0669(3) 0.100(2) Uani 1 1 d . . .
H8A_2 H 0.9906 0.2701 0.0897 0.149 Uiso 1 1 calc R . .
H8B_2 H 0.9099 0.3011 0.0966 0.149 Uiso 1 1 calc R . .
H8C_2 H 0.9657 0.3543 0.0569 0.149 Uiso 1 1 calc R . .
C9_2 C 0.9866(4) 0.2593(5) -0.0459(4) 0.140(4) Uani 1 1 d . . .
H9A_2 H 0.9735 0.2292 -0.0876 0.210 Uiso 1 1 calc R . .
H9B_2 H 1.0297 0.2355 -0.0231 0.210 Uiso 1 1 calc R . .
H9C_2 H 0.9964 0.3154 -0.0575 0.210 Uiso 1 1 calc R . .
B10_2 B 0.6642(3) 0.3278(4) -0.0446(3) 0.0374(17) Uani 1 1 d . . .
C11_2 C 0.6667(3) 0.3547(3) 0.0867(3) 0.0366(14) Uani 1 1 d . . .
N12_2 N 0.6418(2) 0.3729(2) 0.0214(2) 0.0369(11) Uani 1 1 d . . .
C13_2 C 0.5868(3) 0.4280(3) 0.0233(3) 0.0517(16) Uani 1 1 d . . .
H13_2 H 0.5602 0.4495 -0.0152 0.062 Uiso 1 1 calc R . .
C14_2 C 0.5770(3) 0.4461(3) 0.0885(3) 0.0531(16) Uani 1 1 d . . .
H14_2 H 0.5426 0.4825 0.1049 0.064 Uiso 1 1 calc R . .
N15_2 N 0.6265(2) 0.4019(3) 0.1270(2) 0.0406(11) Uani 1 1 d . . .
C16_2 C 0.6307(3) 0.4025(4) 0.2024(3) 0.0518(16) Uani 1 1 d . . .
C17_2 C 0.5629(3) 0.3631(4) 0.2275(3) 0.083(2) Uani 1 1 d . . .
H17A_2 H 0.5204 0.3930 0.2101 0.125 Uiso 1 1 calc R . .
H17B_2 H 0.5651 0.3635 0.2775 0.125 Uiso 1 1 calc R . .
H17C_2 H 0.5598 0.3076 0.2111 0.125 Uiso 1 1 calc R . .
C18_2 C 0.6966(3) 0.3569(4) 0.2297(3) 0.0700(19) Uani 1 1 d . . .
H18A_2 H 0.6927 0.3006 0.2156 0.105 Uiso 1 1 calc R . .
H18B_2 H 0.6999 0.3601 0.2795 0.105 Uiso 1 1 calc R . .
H18C_2 H 0.7398 0.3807 0.2116 0.105 Uiso 1 1 calc R . .
C19_2 C 0.6364(3) 0.4897(4) 0.2265(3) 0.077(2) Uani 1 1 d . . .
H19A_2 H 0.6798 0.5141 0.2093 0.115 Uiso 1 1 calc R . .
H19B_2 H 0.6393 0.4912 0.2764 0.115 Uiso 1 1 calc R . .
H19C_2 H 0.5939 0.5196 0.2091 0.115 Uiso 1 1 calc R . .
C21_2 C 0.6277(3) 0.3715(3) -0.1116(3) 0.0409(14) Uani 1 1 d . . .
C22_2 C 0.5804(3) 0.3335(3) -0.1582(3) 0.0589(17) Uani 1 1 d . . .
H22_2 H 0.5675 0.2792 -0.1501 0.071 Uiso 1 1 calc R . .
C23_2 C 0.5509(3) 0.3713(5) -0.2166(3) 0.075(2) Uani 1 1 d . . .
H23_2 H 0.5185 0.3429 -0.2470 0.090 Uiso 1 1 calc R . .
C24_2 C 0.5684(4) 0.4492(5) -0.2303(3) 0.0700(19) Uani 1 1 d . . .
H24_2 H 0.5490 0.4747 -0.2705 0.084 Uiso 1 1 calc R . .
C25_2 C 0.6143(3) 0.4904(4) -0.1856(3) 0.0636(18) Uani 1 1 d . . .
H25_2 H 0.6265 0.5447 -0.1944 0.076 Uiso 1 1 calc R . .
C26_2 C 0.6426(3) 0.4518(4) -0.1273(3) 0.0561(16) Uani 1 1 d . . .
H26_2 H 0.6737 0.4813 -0.0965 0.067 Uiso 1 1 calc R . .
C31_2 C 0.6399(3) 0.2346(3) -0.0396(3) 0.0401(14) Uani 1 1 d . . .
C32_2 C 0.6761(3) 0.1724(4) -0.0711(3) 0.0578(17) Uani 1 1 d . . .
H32_2 H 0.7185 0.1846 -0.0938 0.069 Uiso 1 1 calc R . .
C33_2 C 0.6522(4) 0.0933(4) -0.0704(3) 0.075(2) Uani 1 1 d . . .
H33_2 H 0.6783 0.0532 -0.0931 0.090 Uiso 1 1 calc R . .
C34_2 C 0.5925(4) 0.0723(4) -0.0380(4) 0.072(2) Uani 1 1 d . . .
H34_2 H 0.5765 0.0182 -0.0375 0.087 Uiso 1 1 calc R . .
C35_2 C 0.5561(3) 0.1315(5) -0.0062(4) 0.077(2) Uani 1 1 d . . .
H35_2 H 0.5141 0.1183 0.0168 0.093 Uiso 1 1 calc R . .
C36_2 C 0.5794(3) 0.2106(4) -0.0070(3) 0.0622(17) Uani 1 1 d . . .
H36_2 H 0.5527 0.2499 0.0159 0.075 Uiso 1 1 calc R . .
O1_2 O 0.7888(2) 0.1988(3) 0.1651(2) 0.0696(12) Uani 1 1 d . . .
C41_2 C 0.8431(4) 0.2225(6) 0.2188(3) 0.122(3) Uani 1 1 d . . .
H41A_2 H 0.8612 0.2768 0.2084 0.147 Uiso 1 1 calc R . .
H41B_2 H 0.8197 0.2257 0.2628 0.147 Uiso 1 1 calc R . .
C42_2 C 0.9019(5) 0.1697(7) 0.2260(4) 0.176(5) Uani 1 1 d . . .
H42A_2 H 0.9359 0.1891 0.2622 0.264 Uiso 1 1 calc R . .
H42B_2 H 0.9260 0.1669 0.1830 0.264 Uiso 1 1 calc R . .
H42C_2 H 0.8847 0.1161 0.2379 0.264 Uiso 1 1 calc R . .
C43_2 C 0.7462(5) 0.1296(5) 0.1805(4) 0.116(3) Uani 1 1 d . . .
H43A_2 H 0.7766 0.0808 0.1807 0.139 Uiso 1 1 calc R . .
H43B_2 H 0.7273 0.1356 0.2263 0.139 Uiso 1 1 calc R . .
C44_2 C 0.6884(5) 0.1216(4) 0.1312(4) 0.123(3) Uani 1 1 d . . .
H44A_2 H 0.6593 0.0747 0.1421 0.185 Uiso 1 1 calc R . .
H44B_2 H 0.7074 0.1144 0.0860 0.185 Uiso 1 1 calc R . .
H44C_2 H 0.6584 0.1700 0.1312 0.185 Uiso 1 1 calc R . .

loop_
_atom_site_aniso_label
_atom_site_aniso_U_11
_atom_site_aniso_U_22
_atom_site_aniso_U_33
_atom_site_aniso_U_23
_atom_site_aniso_U_13
_atom_site_aniso_U_12
Li1_1 0.064(7) 0.047(6) 0.069(7) -0.003(5) -0.016(6) -0.002(5)
C1_1 0.044(4) 0.050(4) 0.036(4) -0.002(3) 0.003(3) 0.004(3)
N2_1 0.049(3) 0.039(3) 0.033(3) -0.007(2) 0.006(2) -0.003(2)
C3_1 0.068(4) 0.037(4) 0.061(5) -0.015(3) 0.013(4) -0.015(3)
C4_1 0.079(5) 0.055(5) 0.057(5) 0.005(4) 0.024(4) -0.012(4)
N5_1 0.055(3) 0.054(3) 0.043(3) 0.000(3) 0.003(3) -0.003(3)
C6_1 0.065(5) 0.099(6) 0.028(4) 0.001(4) 0.003(3) 0.000(4)
C7_1 0.199(10) 0.301(14) 0.076(6) 0.010(7) -0.033(6) 0.185(10)
C8_1 0.201(9) 0.143(8) 0.040(5) -0.024(5) 0.009(5) -0.027(7)
C9_1 0.100(6) 0.223(10) 0.043(4) 0.008(5) 0.021(4) -0.020(6)
B10_1 0.051(5) 0.041(4) 0.041(4) -0.003(4) 0.012(4) -0.005(4)
C11_1 0.048(4) 0.032(4) 0.043(4) -0.004(3) -0.001(3) 0.000(3)
N12_1 0.039(3) 0.039(3) 0.036(3) -0.003(3) 0.000(2) -0.001(2)
C13_1 0.054(4) 0.057(5) 0.032(4) -0.007(4) -0.004(3) -0.003(4)
C14_1 0.065(4) 0.049(5) 0.037(4) 0.004(3) -0.007(3) 0.008(3)
N15_1 0.049(3) 0.034(3) 0.041(3) -0.007(3) -0.002(2) -0.002(3)
C16_1 0.053(4) 0.036(4) 0.057(4) -0.007(4) -0.008(3) 0.006(3)
C17_1 0.117(6) 0.068(5) 0.097(5) -0.040(4) 0.040(5) -0.015(4)
C18_1 0.128(7) 0.067(5) 0.187(8) -0.063(5) -0.102(7) 0.027(5)
C19_1 0.128(7) 0.058(5) 0.086(5) -0.003(4) 0.011(4) -0.022(4)
C21_1 0.048(4) 0.040(4) 0.044(4) -0.007(3) 0.000(3) -0.001(3)
C22_1 0.068(4) 0.056(4) 0.041(4) -0.014(3) 0.001(4) -0.002(3)
C23_1 0.089(6) 0.086(5) 0.056(5) -0.024(4) 0.001(4) 0.008(5)
C24_1 0.115(7) 0.077(5) 0.057(5) -0.021(4) -0.020(5) -0.008(5)
C25_1 0.074(5) 0.073(5) 0.072(5) -0.013(4) -0.008(5) -0.010(4)
C26_1 0.074(5) 0.058(4) 0.047(4) -0.023(3) -0.005(4) -0.003(4)
C31_1 0.051(4) 0.038(4) 0.035(3) -0.007(3) 0.009(3) -0.002(4)
C32_1 0.049(5) 0.047(4) 0.058(4) -0.006(3) 0.014(3) -0.002(3)
C33_1 0.055(5) 0.067(5) 0.065(5) -0.007(4) 0.009(4) 0.011(4)
C34_1 0.056(5) 0.095(6) 0.074(5) -0.011(4) 0.013(4) 0.005(5)
C35_1 0.060(6) 0.109(6) 0.089(6) 0.022(5) 0.030(4) -0.015(5)
C36_1 0.052(5) 0.072(5) 0.076(5) 0.017(4) 0.010(4) 0.000(4)
O1_1 0.057(3) 0.086(3) 0.078(3) -0.014(3) -0.011(2) 0.005(2)
C41_1 0.078(8) 0.079(6) 0.068(7) -0.002(6) -0.012(6) 0.005(6)
C42_1 0.097(11) 0.132(11) 0.082(8) 0.019(8) -0.019(8) -0.016(9)
C43_1 0.067(8) 0.055(7) 0.115(8) -0.026(7) -0.038(7) 0.007(6)
C44_1 0.061(8) 0.054(8) 0.123(8) 0.013(7) -0.003(6) 0.002(6)
C41B_1 0.11(2) 0.13(2) 0.106(19) 0.01(2) 0.022(14) 0.02(2)
C42B_1 0.23(6) 0.19(4) 0.64(14) 0.09(6) 0.20(7) -0.06(4)
C43B_1 0.048(16) 0.41(5) 0.118(17) -0.16(3) -0.009(14) 0.00(2)
C44B_1 0.27(6) 0.52(10) 0.16(4) 0.05(5) -0.18(4) -0.09(6)
Li1_2 0.058(6) 0.055(6) 0.038(6) 0.010(5) 0.009(5) 0.010(5)
C1_2 0.038(4) 0.034(3) 0.047(4) 0.002(3) 0.007(3) 0.006(3)
N2_2 0.048(3) 0.037(3) 0.029(3) 0.000(2) 0.007(3) 0.005(2)
C3_2 0.066(5) 0.057(4) 0.035(4) 0.008(3) 0.009(4) 0.007(4)
C4_2 0.061(5) 0.064(4) 0.039(4) 0.006(3) 0.019(3) 0.003(4)
N5_2 0.042(3) 0.041(3) 0.043(3) 0.002(3) 0.008(3) 0.005(2)
C6_2 0.041(4) 0.046(4) 0.078(5) -0.005(4) 0.010(4) 0.007(3)
C7_2 0.074(5) 0.066(5) 0.184(8) 0.022(5) -0.028(5) 0.019(4)
C8_2 0.079(5) 0.105(6) 0.110(6) -0.011(5) -0.028(5) 0.032(4)
C9_2 0.071(6) 0.224(10) 0.130(7) 0.057(7) 0.042(5) 0.063(6)
B10_2 0.039(4) 0.039(4) 0.034(4) 0.001(3) 0.000(3) 0.008(3)
C11_2 0.042(4) 0.040(4) 0.028(4) 0.002(3) 0.005(3) -0.002(3)
N12_2 0.036(3) 0.036(3) 0.039(3) -0.004(2) 0.002(2) 0.007(2)
C13_2 0.050(4) 0.057(4) 0.048(5) -0.002(3) 0.001(3) 0.015(3)
C14_2 0.047(4) 0.054(4) 0.058(5) -0.007(4) 0.005(4) 0.026(3)
N15_2 0.039(3) 0.045(3) 0.038(3) -0.005(3) 0.009(3) 0.004(2)
C16_2 0.056(4) 0.065(5) 0.036(4) -0.006(3) 0.013(3) 0.015(4)
C17_2 0.083(5) 0.100(5) 0.070(5) 0.017(4) 0.032(4) 0.000(4)
C18_2 0.083(5) 0.094(5) 0.033(4) 0.001(3) 0.006(3) 0.019(4)
C19_2 0.097(5) 0.081(5) 0.051(4) -0.023(4) 0.003(4) 0.015(4)
C21_2 0.048(4) 0.038(4) 0.037(4) -0.005(3) 0.000(3) 0.007(3)
C22_2 0.077(5) 0.054(4) 0.044(4) -0.001(4) -0.016(4) 0.001(4)
C23_2 0.087(5) 0.079(6) 0.056(5) 0.002(4) -0.030(4) 0.009(4)
C24_2 0.084(5) 0.076(6) 0.048(4) 0.011(4) -0.010(4) 0.022(4)
C25_2 0.081(5) 0.048(4) 0.062(5) 0.013(4) 0.001(4) 0.015(4)
C26_2 0.070(4) 0.049(4) 0.047(4) 0.005(3) -0.011(3) 0.007(4)
C31_2 0.044(4) 0.045(4) 0.030(3) 0.003(3) -0.009(3) 0.004(3)
C32_2 0.075(5) 0.054(5) 0.045(4) -0.006(3) 0.013(3) 0.002(4)
C33_2 0.117(7) 0.036(5) 0.072(5) -0.010(4) 0.011(5) 0.005(4)
C34_2 0.096(6) 0.040(5) 0.080(5) -0.001(4) -0.006(4) -0.015(5)
C35_2 0.062(5) 0.062(5) 0.109(6) 0.002(5) 0.006(4) -0.015(4)
C36_2 0.049(4) 0.043(4) 0.095(5) -0.005(4) 0.006(4) -0.001(3)
O1_2 0.068(3) 0.079(3) 0.062(3) 0.029(2) 0.004(2) 0.011(3)
C41_2 0.070(5) 0.240(10) 0.058(5) 0.053(6) 0.013(5) 0.059(6)
C42_2 0.115(8) 0.319(15) 0.097(7) 0.062(8) 0.034(6) 0.064(9)
C43_2 0.147(8) 0.078(6) 0.123(7) 0.037(6) 0.002(6) 0.003(6)
C44_2 0.194(9) 0.078(6) 0.092(6) 0.000(5) -0.041(6) -0.025(6)

loop_
_atom_type_symbol
_atom_type_description
_atom_type_scat_dispersion_real
_atom_type_scat_dispersion_imag
_atom_type_scat_source
C C 0.0033 0.0016 'International Tables Vol C Tables 4.2.6.8 and 6.1.1.4'
H H 0.0000 0.0000 'International Tables Vol C Tables 4.2.6.8 and 6.1.1.4'
Li Li -0.0003 0.0001 'International Tables Vol C Tables 4.2.6.8 and 6.1.1.4'
B B 0.0013 0.0007 'International Tables Vol C Tables 4.2.6.8 and 6.1.1.4'
N N 0.0061 0.0033 'International Tables Vol C Tables 4.2.6.8 and 6.1.1.4'
O O 0.0106 0.0060 'International Tables Vol C Tables 4.2.6.8 and 6.1.1.4'

loop_
_geom_angle_atom_site_label_1
_geom_angle_atom_site_label_2
_geom_angle_atom_site_label_3
_geom_angle
O1_1 Li1_1 C11_1 137.4(5)
O1_1 Li1_1 C1_1 126.7(5)
C11_1 Li1_1 C1_1 95.8(4)
O1_1 Li1_1 C41B_1 30.1(5)
C11_1 Li1_1 C41B_1 116.3(7)
C1_1 Li1_1 C41B_1 136.0(7)
N2_1 C1_1 N5_1 104.6(4)
N2_1 C1_1 Li1_1 111.9(5)
N5_1 C1_1 Li1_1 143.5(5)
C1_1 N2_1 C3_1 109.8(4)
C1_1 N2_1 B10_1 122.9(5)
C3_1 N2_1 B10_1 127.3(5)
C4_1 C3_1 N2_1 107.7(5)
C3_1 C4_1 N5_1 107.4(5)
C4_1 N5_1 C1_1 110.4(5)
C4_1 N5_1 C6_1 123.8(6)
C1_1 N5_1 C6_1 125.8(5)
C7_1 C6_1 N5_1 109.6(5)
C7_1 C6_1 C9_1 113.3(7)
N5_1 C6_1 C9_1 109.1(5)
C7_1 C6_1 C8_1 110.6(7)
N5_1 C6_1 C8_1 109.2(5)
C9_1 C6_1 C8_1 104.9(6)
N12_1 B10_1 N2_1 107.4(4)
N12_1 B10_1 C21_1 110.0(5)
N2_1 B10_1 C21_1 110.2(4)
N12_1 B10_1 C31_1 107.8(4)
N2_1 B10_1 C31_1 109.1(4)
C21_1 B10_1 C31_1 112.1(4)
N15_1 C11_1 N12_1 104.4(4)
N15_1 C11_1 Li1_1 143.1(5)
N12_1 C11_1 Li1_1 111.7(5)
C11_1 N12_1 C13_1 109.5(4)
C11_1 N12_1 B10_1 122.8(5)
C13_1 N12_1 B10_1 127.6(5)
C14_1 C13_1 N12_1 108.7(5)
C13_1 C14_1 N15_1 106.3(5)
C11_1 N15_1 C14_1 111.1(4)
C11_1 N15_1 C16_1 124.8(5)
C14_1 N15_1 C16_1 124.0(5)
N15_1 C16_1 C18_1 110.4(4)
N15_1 C16_1 C17_1 108.5(4)
C18_1 C16_1 C17_1 110.9(6)
N15_1 C16_1 C19_1 108.8(4)
C18_1 C16_1 C19_1 109.5(5)
C17_1 C16_1 C19_1 108.7(5)
C22_1 C21_1 C26_1 115.5(5)
C22_1 C21_1 B10_1 122.4(5)
C26_1 C21_1 B10_1 122.1(5)
C21_1 C22_1 C23_1 121.9(6)
C24_1 C23_1 C22_1 120.7(6)
C23_1 C24_1 C25_1 119.1(6)
C24_1 C25_1 C26_1 119.8(6)
C25_1 C26_1 C21_1 123.0(6)
C32_1 C31_1 C36_1 115.1(5)
C32_1 C31_1 B10_1 123.1(5)
C36_1 C31_1 B10_1 121.4(5)
C31_1 C32_1 C33_1 122.6(5)
C34_1 C33_1 C32_1 120.9(6)
C33_1 C34_1 C35_1 119.2(6)
C34_1 C35_1 C36_1 119.9(6)
C31_1 C36_1 C35_1 122.3(6)
C43B_1 O1_1 C41B_1 118.3(14)
C43B_1 O1_1 C43_1 81.4(13)
C41B_1 O1_1 C43_1 46.6(10)
C43B_1 O1_1 C41_1 89.5(14)
C41B_1 O1_1 C41_1 83.4(11)
C43_1 O1_1 C41_1 111.5(6)
C43B_1 O1_1 Li1_1 132.4(10)
C41B_1 O1_1 Li1_1 107.2(12)
C43_1 O1_1 Li1_1 125.8(6)
C41_1 O1_1 Li1_1 109.6(5)
C42_1 C41_1 O1_1 114.9(8)
O1_1 C43_1 C44_1 110.5(8)
O1_1 C41B_1 C42B_1 115(2)
O1_1 C41B_1 Li1_1 42.7(8)
C42B_1 C41B_1 Li1_1 116(3)
O1_1 C43B_1 C44B_1 108(2)
O1_2 Li1_2 C1_2 128.0(5)
O1_2 Li1_2 C11_2 131.9(5)
C1_2 Li1_2 C11_2 99.4(4)
N2_2 C1_2 N5_2 104.7(4)
N2_2 C1_2 Li1_2 113.7(4)
N5_2 C1_2 Li1_2 141.2(5)
C1_2 N2_2 C3_2 109.3(4)
C1_2 N2_2 B10_2 123.7(4)
C3_2 N2_2 B10_2 125.7(5)
C4_2 C3_2 N2_2 108.4(5)
C3_2 C4_2 N5_2 106.6(5)
C1_2 N5_2 C4_2 111.1(4)
C1_2 N5_2 C6_2 123.3(5)
C4_2 N5_2 C6_2 125.2(5)
C9_2 C6_2 N5_2 111.8(5)
C9_2 C6_2 C7_2 111.9(6)
N5_2 C6_2 C7_2 108.5(5)
C9_2 C6_2 C8_2 108.6(6)
N5_2 C6_2 C8_2 108.6(4)
C7_2 C6_2 C8_2 107.2(6)
N12_2 B10_2 N2_2 109.6(4)
N12_2 B10_2 C21_2 109.7(4)
N2_2 B10_2 C21_2 108.9(4)
N12_2 B10_2 C31_2 108.6(4)
N2_2 B10_2 C31_2 108.1(4)
C21_2 B10_2 C31_2 111.9(4)
N15_2 C11_2 N12_2 104.3(4)
N15_2 C11_2 Li1_2 142.3(5)
N12_2 C11_2 Li1_2 113.4(4)
C11_2 N12_2 C13_2 109.5(4)
C11_2 N12_2 B10_2 125.0(4)
C13_2 N12_2 B10_2 124.8(5)
C14_2 C13_2 N12_2 108.5(5)
C13_2 C14_2 N15_2 106.5(5)
C11_2 N15_2 C14_2 111.2(4)
C11_2 N15_2 C16_2 125.7(5)
C14_2 N15_2 C16_2 122.9(5)
N15_2 C16_2 C18_2 110.4(4)
N15_2 C16_2 C17_2 108.9(5)
C18_2 C16_2 C17_2 109.7(5)
N15_2 C16_2 C19_2 108.4(4)
C18_2 C16_2 C19_2 108.9(5)
C17_2 C16_2 C19_2 110.6(5)
C22_2 C21_2 C26_2 114.5(5)
C22_2 C21_2 B10_2 123.7(5)
C26_2 C21_2 B10_2 121.8(5)
C21_2 C22_2 C23_2 122.9(6)
C24_2 C23_2 C22_2 120.2(6)
C23_2 C24_2 C25_2 119.7(6)
C24_2 C25_2 C26_2 119.2(6)
C25_2 C26_2 C21_2 123.4(5)
C36_2 C31_2 C32_2 114.4(5)
C36_2 C31_2 B10_2 122.8(5)
C32_2 C31_2 B10_2 122.7(5)
C33_2 C32_2 C31_2 122.5(6)
C34_2 C33_2 C32_2 121.2(6)
C33_2 C34_2 C35_2 118.0(6)
C34_2 C35_2 C36_2 121.1(6)
C35_2 C36_2 C31_2 122.8(6)
C43_2 O1_2 C41_2 115.3(5)
C43_2 O1_2 Li1_2 117.0(5)
C41_2 O1_2 Li1_2 124.8(5)
C42_2 C41_2 O1_2 113.7(8)
C44_2 C43_2 O1_2 109.7(6)

loop_
_geom_bond_atom_site_label_1
_geom_bond_atom_site_label_2
_geom_bond_distance
Li1_1 O1_1 1.953(10)
Li1_1 C11_1 2.072(10)
Li1_1 C1_1 2.091(11)
Li1_1 C41B_1 2.75(2)
C1_1 N2_1 1.367(6)
C1_1 N5_1 1.374(6)
N2_1 C3_1 1.379(6)
N2_1 B10_1 1.597(7)
C3_1 C4_1 1.342(7)
C4_1 N5_1 1.367(7)
N5_1 C6_1 1.478(7)
C6_1 C7_1 1.455(8)
C6_1 C9_1 1.506(8)
C6_1 C8_1 1.526(9)
B10_1 N12_1 1.587(7)
B10_1 C21_1 1.609(8)
B10_1 C31_1 1.621(8)
C11_1 N15_1 1.365(6)
C11_1 N12_1 1.373(6)
N12_1 C13_1 1.380(6)
C13_1 C14_1 1.332(7)
C14_1 N15_1 1.382(6)
N15_1 C16_1 1.486(6)
C16_1 C18_1 1.491(7)
C16_1 C17_1 1.507(7)
C16_1 C19_1 1.529(7)
C21_1 C22_1 1.393(7)
C21_1 C26_1 1.402(7)
C22_1 C23_1 1.395(7)
C23_1 C24_1 1.371(8)
C24_1 C25_1 1.382(8)
C25_1 C26_1 1.383(7)
C31_1 C32_1 1.389(7)
C31_1 C36_1 1.393(7)
C32_1 C33_1 1.389(7)
C33_1 C34_1 1.351(8)
C34_1 C35_1 1.372(8)
C35_1 C36_1 1.404(8)
O1_1 C43B_1 1.416(14)
O1_1 C41B_1 1.444(14)
O1_1 C43_1 1.465(9)
O1_1 C41_1 1.507(8)
C41_1 C42_1 1.452(12)
C43_1 C44_1 1.513(14)
C41B_1 C42B_1 1.465(19)
C43B_1 C44B_1 1.487(19)
Li1_2 O1_2 1.975(9)
Li1_2 C1_2 2.089(10)
Li1_2 C11_2 2.103(10)
C1_2 N2_2 1.369(6)
C1_2 N5_2 1.371(6)
N2_2 C3_2 1.386(6)
N2_2 B10_2 1.585(7)
C3_2 C4_2 1.341(7)
C4_2 N5_2 1.371(6)
N5_2 C6_2 1.489(6)
C6_2 C9_2 1.465(8)
C6_2 C7_2 1.514(8)
C6_2 C8_2 1.545(8)
B10_2 N12_2 1.575(7)
B10_2 C21_2 1.618(7)
B10_2 C31_2 1.621(8)
C11_2 N15_2 1.367(6)
C11_2 N12_2 1.375(6)
N12_2 C13_2 1.376(6)
C13_2 C14_2 1.339(7)
C14_2 N15_2 1.373(6)
N15_2 C16_2 1.479(6)
C16_2 C18_2 1.514(7)
C16_2 C17_2 1.525(7)
C16_2 C19_2 1.529(7)
C21_2 C22_2 1.388(7)
C21_2 C26_2 1.403(7)
C22_2 C23_2 1.395(7)
C23_2 C24_2 1.368(8)
C24_2 C25_2 1.373(8)
C25_2 C26_2 1.393(7)
C31_2 C36_2 1.385(7)
C31_2 C32_2 1.398(7)
C32_2 C33_2 1.391(7)
C33_2 C34_2 1.356(8)
C34_2 C35_2 1.367(8)
C35_2 C36_2 1.385(8)
O1_2 C43_2 1.439(8)
O1_2 C41_2 1.475(8)
C41_2 C42_2 1.404(9)
C43_2 C44_2 1.413(9)
